data_7023364
loop_
_publ_author_name
'Akine, Shigehisa'
'Nagumo, Hiroki'
'Nabeshima, Tatsuya'

_publ_section_title
;
 Programmed multiple complexation for the creation of helical structures
 from acyclic phenol-bipyridine oligomer ligands.
;
_journal_issue 45
_journal_name_full 'Dalton transactions (Cambridge, England : 2003)'
_journal_page_first 15974
_journal_page_last 15986
_journal_paper_doi 10.1039/c3dt51240a
_journal_volume 42
_journal_year 2013
_chemical_formula_moiety C46.50H41Cl6N4O7Zn2
_chemical_formula_sum 'C46.5 H41 Cl6 N4 O7 Zn2'
_chemical_formula_weight 1111.27
_chemical_melting_point_gt 573
_chemical_name_common '[LZn2(OAc)](CHCl3)2(MeOH)1.5(H2O)0.5'
_chemical_name_systematic
; 
 ? 
;
_space_group_IT_number 2
_symmetry_cell_setting triclinic
_symmetry_space_group_name_Hall '-P 1'
_symmetry_space_group_name_H-M 'P -1'
_atom_sites_solution_hydrogens geom
_atom_sites_solution_primary direct
_atom_sites_solution_secondary difmap
_audit_creation_method SHELXL-97
_cell_angle_alpha 116.2286(12)
_cell_angle_beta 105.4117(15)
_cell_angle_gamma 98.7661(15)
_cell_formula_units_Z 2
_cell_length_a 12.2064(6)
_cell_length_b 15.2488(7)
_cell_length_c 15.5982(7)
_cell_measurement_reflns_used 18886
_cell_measurement_temperature 120
_cell_measurement_theta_max 25.00
_cell_measurement_theta_min 3.04
_cell_volume 2385.4(2)
_computing_cell_refinement 'Rapid AUTO (Rigaku Corp.)'
_computing_data_collection 'Rapid AUTO (Rigaku Corp.)'
_computing_data_reduction 'Rapid AUTO (Rigaku Corp.)'
_computing_molecular_graphics ORTEP-3
_computing_publication_material ORTEP-3
_computing_structure_refinement 'SHELXL-97 (Sheldrick, 1997)'
_computing_structure_solution 'DIRDIF99 (Beurskens et al., 1999)'
_diffrn_ambient_temperature 120
_diffrn_measured_fraction_theta_full 0.997
_diffrn_measured_fraction_theta_max 0.997
_diffrn_measurement_device_type 'Rigaku R-AXIS Rapid'
_diffrn_measurement_method IP
_diffrn_radiation_monochromator graphite
_diffrn_radiation_source 'fine-focus sealed tube'
_diffrn_radiation_type MoK\a
_diffrn_radiation_wavelength 0.71069
_diffrn_reflns_av_R_equivalents 0.0381
_diffrn_reflns_av_sigmaI/netI 0.0506
_diffrn_reflns_limit_h_max 14
_diffrn_reflns_limit_h_min -14
_diffrn_reflns_limit_k_max 18
_diffrn_reflns_limit_k_min -18
_diffrn_reflns_limit_l_max 18
_diffrn_reflns_limit_l_min -18
_diffrn_reflns_number 18886
_diffrn_reflns_theta_full 25.00
_diffrn_reflns_theta_max 25.00
_diffrn_reflns_theta_min 3.04
_diffrn_standards_decay_% 0
_diffrn_standards_interval_count 0
_diffrn_standards_interval_time 0
_diffrn_standards_number 0
_exptl_absorpt_coefficient_mu 1.396
_exptl_absorpt_correction_T_max 0.9335
_exptl_absorpt_correction_T_min 0.6051
_exptl_absorpt_correction_type multi-scan
_exptl_absorpt_process_details 'Rapid AUTO (Rigaku Corp.)'
_exptl_crystal_colour yellow
_exptl_crystal_density_diffrn 1.547
_exptl_crystal_density_method 'not measured'
_exptl_crystal_description prismatic
_exptl_crystal_F_000 1132
_exptl_crystal_size_max 0.40
_exptl_crystal_size_mid 0.30
_exptl_crystal_size_min 0.05
_refine_diff_density_max 2.020
_refine_diff_density_min -1.340
_refine_diff_density_rms 0.131
_refine_ls_extinction_method none
_refine_ls_goodness_of_fit_ref 1.053
_refine_ls_hydrogen_treatment constr
_refine_ls_matrix_type full
_refine_ls_number_parameters 612
_refine_ls_number_reflns 8394
_refine_ls_number_restraints 12
_refine_ls_restrained_S_all 1.053
_refine_ls_R_factor_all 0.0775
_refine_ls_R_factor_gt 0.0638
_refine_ls_shift/su_max 0.000
_refine_ls_shift/su_mean 0.000
_refine_ls_structure_factor_coef Fsqd
_refine_ls_weighting_details 'calc w=1/[\s^2^(Fo^2^)+(0.1177P)^2^+5.3412P] where P=(Fo^2^+2Fc^2^)/3'
_refine_ls_weighting_scheme calc
_refine_ls_wR_factor_gt 0.1776
_refine_ls_wR_factor_ref 0.1950
_reflns_number_gt 6742
_reflns_number_total 8394
_reflns_threshold_expression >2sigma(I)
_cod_data_source_file c3dt51240a.txt
_cod_data_source_block L1Zn2
_cod_depositor_comments
;
The following automatic conversions were performed:

'_chemical_melting_point' tag was changed to
'_chemical_melting_point_gt' since the value was specified 'more
than' ('>') a certain temperature. The value '>573' was changed to
'573' - it should be numeric and without a unit designator.

Automatic conversion script
Id: cif_fix_values 1891 2012-01-12 08:04:46Z andrius 
;
_cod_original_cell_volume 2385.38(19)
_cod_original_sg_symbol_H-M P-1
_cod_original_formula_sum 'C46.50 H41 Cl6 N4 O7 Zn2'
_cod_database_code 7023364

loop_
_symmetry_equiv_pos_as_xyz
'x, y, z'
'-x, -y, -z'

loop_
_atom_site_label
_atom_site_type_symbol
_atom_site_fract_x
_atom_site_fract_y
_atom_site_fract_z
_atom_site_U_iso_or_equiv
_atom_site_adp_type
_atom_site_occupancy
_atom_site_symmetry_multiplicity
_atom_site_calc_flag
_atom_site_refinement_flags
_atom_site_disorder_assembly
_atom_site_disorder_group
Zn1 Zn 0.33679(5) 0.37369(4) 0.03573(4) 0.02152(18) Uani 1 1 d . . .
Zn2 Zn 0.12582(5) 0.24540(4) 0.04636(4) 0.02153(18) Uani 1 1 d . . .
C1 C 0.4915(4) 0.2568(4) 0.0395(4) 0.0241(10) Uani 1 1 d . . .
C2 C 0.5809(4) 0.3398(3) 0.1299(4) 0.0234(10) Uani 1 1 d . . .
C3 C 0.6549(5) 0.3212(4) 0.2017(4) 0.0286(11) Uani 1 1 d . . .
H1 H 0.7129 0.3782 0.2641 0.034 Uiso 1 1 calc R . .
C4 C 0.6468(5) 0.2234(4) 0.1853(4) 0.0330(12) Uani 1 1 d . . .
C5 C 0.5654(5) 0.1418(4) 0.0930(4) 0.0360(12) Uani 1 1 d . . .
H2 H 0.5614 0.0737 0.0783 0.043 Uiso 1 1 calc R . .
C6 C 0.4886(5) 0.1567(4) 0.0204(4) 0.0298(11) Uani 1 1 d . . .
H3 H 0.4335 0.0987 -0.0428 0.036 Uiso 1 1 calc R . .
O1 O 0.4100(3) 0.2669(2) -0.0297(3) 0.0262(7) Uani 1 1 d . . .
C7 C 0.7250(6) 0.2067(5) 0.2671(5) 0.0476(15) Uani 1 1 d . . .
H4 H 0.6750 0.1598 0.2789 0.071 Uiso 1 1 calc R . .
H5 H 0.7663 0.2728 0.3316 0.071 Uiso 1 1 calc R . .
H6 H 0.7843 0.1766 0.2436 0.071 Uiso 1 1 calc R . .
N1 N 0.5053(4) 0.4757(3) 0.1212(3) 0.0226(8) Uani 1 1 d . . .
C8 C 0.6000(4) 0.4480(3) 0.1544(3) 0.0235(10) Uani 1 1 d . . .
C9 C 0.7135(4) 0.5211(4) 0.2098(4) 0.0260(10) Uani 1 1 d . . .
H7 H 0.7812 0.5026 0.2338 0.031 Uiso 1 1 calc R . .
C10 C 0.7265(5) 0.6208(4) 0.2296(4) 0.0277(10) Uani 1 1 d . . .
H8 H 0.8032 0.6713 0.2681 0.033 Uiso 1 1 calc R . .
C11 C 0.6272(4) 0.6468(3) 0.1929(4) 0.0251(10) Uani 1 1 d . . .
H9 H 0.6351 0.7147 0.2051 0.030 Uiso 1 1 calc R . .
C12 C 0.5174(4) 0.5723(3) 0.1386(3) 0.0228(10) Uani 1 1 d . . .
N2 N 0.3052(3) 0.5059(3) 0.0322(3) 0.0203(8) Uani 1 1 d . . .
C13 C 0.4038(4) 0.5897(4) 0.0938(4) 0.0238(10) Uani 1 1 d . . .
C14 C 0.4015(5) 0.6880(4) 0.1156(4) 0.0274(10) Uani 1 1 d . . .
H10 H 0.4718 0.7456 0.1588 0.033 Uiso 1 1 calc R . .
C15 C 0.2941(5) 0.6996(4) 0.0727(4) 0.0303(11) Uani 1 1 d . . .
H11 H 0.2896 0.7659 0.0869 0.036 Uiso 1 1 calc R . .
C16 C 0.1941(5) 0.6152(4) 0.0097(4) 0.0281(10) Uani 1 1 d . . .
H12 H 0.1203 0.6235 -0.0195 0.034 Uiso 1 1 calc R . .
C17 C 0.1996(4) 0.5162(3) -0.0123(4) 0.0223(9) Uani 1 1 d . . .
C18 C 0.0763(4) 0.3261(3) -0.0934(3) 0.0222(9) Uani 1 1 d . . .
C19 C 0.0895(4) 0.4248(4) -0.0841(4) 0.0242(10) Uani 1 1 d . . .
C20 C -0.0085(5) 0.4389(4) -0.1424(4) 0.0283(11) Uani 1 1 d . . .
H13 H -0.0001 0.5048 -0.1358 0.034 Uiso 1 1 calc R . .
C21 C -0.1153(5) 0.3627(4) -0.2082(4) 0.0306(11) Uani 1 1 d . . .
C22 C -0.1272(5) 0.2662(4) -0.2169(4) 0.0280(10) Uani 1 1 d . . .
H14 H -0.2003 0.2122 -0.2626 0.034 Uiso 1 1 calc R . .
C23 C -0.0345(4) 0.2474(4) -0.1606(4) 0.0249(10) Uani 1 1 d . . .
O2 O 0.1640(3) 0.3058(2) -0.0427(3) 0.0250(7) Uani 1 1 d . . .
C24 C -0.2195(5) 0.3831(5) -0.2679(5) 0.0417(14) Uani 1 1 d . . .
H15 H -0.2018 0.4574 -0.2408 0.063 Uiso 1 1 calc R . .
H16 H -0.2925 0.3569 -0.2602 0.063 Uiso 1 1 calc R . .
H17 H -0.2310 0.3483 -0.3411 0.063 Uiso 1 1 calc R . .
N3 N 0.0131(4) 0.1274(3) -0.1021(3) 0.0237(8) Uani 1 1 d . . .
C25 C -0.0531(4) 0.1403(4) -0.1776(4) 0.0250(10) Uani 1 1 d . . .
C26 C -0.1310(5) 0.0545(4) -0.2704(4) 0.0327(11) Uani 1 1 d . . .
H18 H -0.1764 0.0630 -0.3243 0.039 Uiso 1 1 calc R . .
C27 C -0.1429(5) -0.0425(4) -0.2848(4) 0.0357(12) Uani 1 1 d . . .
H19 H -0.2001 -0.1007 -0.3466 0.043 Uiso 1 1 calc R . .
C28 C -0.0703(5) -0.0549(4) -0.2078(4) 0.0320(11) Uani 1 1 d . . .
H20 H -0.0756 -0.1215 -0.2168 0.038 Uiso 1 1 calc R . .
C29 C 0.0086(4) 0.0315(3) -0.1191(4) 0.0241(10) Uani 1 1 d . . .
N4 N 0.1722(4) 0.1208(3) 0.0469(3) 0.0226(8) Uani 1 1 d . . .
C30 C 0.1043(4) 0.0292(4) -0.0372(4) 0.0243(10) Uani 1 1 d . . .
C31 C 0.1279(5) -0.0610(4) -0.0526(4) 0.0283(11) Uani 1 1 d . . .
H21 H 0.0774 -0.1250 -0.1118 0.034 Uiso 1 1 calc R . .
C32 C 0.2270(5) -0.0566(4) 0.0200(4) 0.0320(12) Uani 1 1 d . . .
H22 H 0.2455 -0.1176 0.0112 0.038 Uiso 1 1 calc R . .
C33 C 0.2982(5) 0.0377(4) 0.1051(4) 0.0310(11) Uani 1 1 d . . .
H23 H 0.3673 0.0419 0.1544 0.037 Uiso 1 1 calc R . .
C34 C 0.2690(4) 0.1279(4) 0.1196(4) 0.0254(10) Uani 1 1 d . . .
C35 C 0.3577(4) 0.3241(4) 0.2131(4) 0.0237(10) Uani 1 1 d . . .
C36 C 0.3442(4) 0.2286(4) 0.2106(4) 0.0252(10) Uani 1 1 d . . .
C37 C 0.4133(5) 0.2303(4) 0.3006(4) 0.0322(11) Uani 1 1 d . . .
H24 H 0.4033 0.1674 0.3008 0.039 Uiso 1 1 calc R . .
C38 C 0.4938(5) 0.3184(4) 0.3873(4) 0.0358(12) Uani 1 1 d . . .
C39 C 0.5072(5) 0.4107(4) 0.3866(4) 0.0318(11) Uani 1 1 d . . .
H25 H 0.5631 0.4727 0.4452 0.038 Uiso 1 1 calc R . .
C40 C 0.4398(5) 0.4125(4) 0.3014(4) 0.0300(11) Uani 1 1 d . . .
H26 H 0.4499 0.4763 0.3030 0.036 Uiso 1 1 calc R . .
O3 O 0.2943(3) 0.3321(2) 0.1335(2) 0.0252(7) Uani 1 1 d . . .
C41 C 0.5663(6) 0.3158(5) 0.4810(5) 0.0470(15) Uani 1 1 d . . .
H27 H 0.5455 0.2450 0.4674 0.071 Uiso 1 1 calc R . .
H28 H 0.5484 0.3598 0.5405 0.071 Uiso 1 1 calc R . .
H29 H 0.6517 0.3409 0.4957 0.071 Uiso 1 1 calc R . .
O4 O 0.0227(3) 0.3183(3) 0.1073(3) 0.0304(8) Uani 1 1 d . . .
O5 O 0.0918(3) 0.2839(3) 0.2311(3) 0.0352(8) Uani 1 1 d . . .
C42 C 0.0330(5) 0.3271(4) 0.1943(4) 0.0280(11) Uani 1 1 d . . .
C43 C -0.0327(6) 0.3919(5) 0.2508(5) 0.0485(16) Uani 1 1 d . . .
H30 H -0.0515 0.3691 0.2964 0.073 Uiso 1 1 calc R . .
H31 H -0.1070 0.3850 0.2010 0.073 Uiso 1 1 calc R . .
H32 H 0.0175 0.4641 0.2920 0.073 Uiso 1 1 calc R . .
Cl1 Cl 0.1533(4) 0.4721(3) 0.5188(2) 0.169(2) Uani 1 1 d . . .
Cl2 Cl 0.2788(2) 0.32747(16) 0.51703(16) 0.0738(6) Uani 1 1 d . . .
Cl3 Cl 0.0263(3) 0.2637(5) 0.4547(4) 0.212(3) Uani 1 1 d . . .
C44 C 0.1475(9) 0.3401(9) 0.4540(7) 0.097(3) Uani 1 1 d . . .
H33 H 0.1388 0.3176 0.3812 0.117 Uiso 1 1 calc R . .
Cl4 Cl 0.4439(2) -0.02918(19) 0.32061(19) 0.0862(7) Uani 1 1 d . . .
Cl5 Cl 0.6777(3) 0.0859(2) 0.4852(2) 0.1066(9) Uani 1 1 d . . .
Cl6 Cl 0.5734(4) -0.1279(2) 0.4187(2) 0.1328(14) Uani 1 1 d . . .
C45 C 0.5851(9) -0.0358(7) 0.3816(7) 0.079(2) Uani 1 1 d . . .
H34 H 0.6239 -0.0569 0.3298 0.095 Uiso 1 1 calc R . .
O6 O 0.3163(4) 0.1107(3) -0.2180(3) 0.0461(10) Uani 1 1 d . . .
H35 H 0.3405 0.1628 -0.1589 0.069 Uiso 1 1 calc R . .
C46 C 0.2065(8) 0.0520(7) -0.2398(7) 0.091(3) Uani 1 1 d . . .
H36 H 0.2062 0.0452 -0.1803 0.136 Uiso 1 1 calc R . .
H37 H 0.1871 -0.0163 -0.2997 0.136 Uiso 1 1 calc R . .
H38 H 0.1469 0.0848 -0.2552 0.136 Uiso 1 1 calc R . .
O7 O 0.1710(17) 0.1053(11) -0.4549(11) 0.105(5) Uani 0.50 1 d PU A -1
H39 H 0.2129 0.0658 -0.4594 0.158 Uiso 0.50 1 calc PR A -1
O8 O 0.019(2) -0.1598(17) -0.5988(19) 0.175(9) Uani 0.50 1 d P B -1
C47 C 0.049(3) 0.050(2) -0.4788(16) 0.123(9) Uani 0.50 1 d PU A -1
H40 H 0.0374 0.0645 -0.4147 0.185 Uiso 0.50 1 calc PR A -1
H41 H 0.0335 -0.0236 -0.5220 0.185 Uiso 0.50 1 calc PR A -1
H42 H -0.0067 0.0735 -0.5159 0.185 Uiso 0.50 1 calc PR A -1

loop_
_atom_site_aniso_label
_atom_site_aniso_U_11
_atom_site_aniso_U_22
_atom_site_aniso_U_33
_atom_site_aniso_U_23
_atom_site_aniso_U_13
_atom_site_aniso_U_12
Zn1 0.0218(3) 0.0165(3) 0.0275(3) 0.0118(2) 0.0096(2) 0.0064(2)
Zn2 0.0220(3) 0.0181(3) 0.0267(3) 0.0125(2) 0.0097(2) 0.0073(2)
C1 0.026(3) 0.021(2) 0.030(2) 0.014(2) 0.014(2) 0.010(2)
C2 0.023(2) 0.020(2) 0.032(2) 0.013(2) 0.016(2) 0.010(2)
C3 0.030(3) 0.028(3) 0.031(3) 0.015(2) 0.013(2) 0.013(2)
C4 0.039(3) 0.032(3) 0.040(3) 0.022(3) 0.019(3) 0.020(2)
C5 0.041(3) 0.024(3) 0.051(3) 0.022(3) 0.020(3) 0.017(2)
C6 0.036(3) 0.020(2) 0.033(3) 0.012(2) 0.014(2) 0.014(2)
O1 0.0301(19) 0.0205(16) 0.0304(17) 0.0127(15) 0.0136(15) 0.0104(14)
C7 0.058(4) 0.038(3) 0.054(4) 0.030(3) 0.014(3) 0.024(3)
N1 0.027(2) 0.0180(18) 0.026(2) 0.0102(17) 0.0136(17) 0.0101(17)
C8 0.028(3) 0.021(2) 0.024(2) 0.010(2) 0.014(2) 0.013(2)
C9 0.023(3) 0.025(2) 0.028(2) 0.013(2) 0.007(2) 0.007(2)
C10 0.026(3) 0.023(2) 0.028(2) 0.009(2) 0.009(2) 0.005(2)
C11 0.030(3) 0.015(2) 0.026(2) 0.007(2) 0.011(2) 0.007(2)
C12 0.028(3) 0.021(2) 0.024(2) 0.012(2) 0.014(2) 0.010(2)
N2 0.022(2) 0.0153(18) 0.0245(19) 0.0093(16) 0.0109(16) 0.0069(16)
C13 0.028(3) 0.022(2) 0.026(2) 0.013(2) 0.013(2) 0.009(2)
C14 0.032(3) 0.017(2) 0.034(3) 0.012(2) 0.017(2) 0.008(2)
C15 0.037(3) 0.020(2) 0.039(3) 0.017(2) 0.016(2) 0.013(2)
C16 0.028(3) 0.026(2) 0.034(3) 0.017(2) 0.013(2) 0.010(2)
C17 0.025(3) 0.023(2) 0.026(2) 0.017(2) 0.012(2) 0.009(2)
C18 0.025(3) 0.023(2) 0.024(2) 0.015(2) 0.011(2) 0.010(2)
C19 0.025(3) 0.024(2) 0.026(2) 0.013(2) 0.011(2) 0.010(2)
C20 0.029(3) 0.026(2) 0.036(3) 0.021(2) 0.010(2) 0.010(2)
C21 0.031(3) 0.033(3) 0.032(3) 0.020(2) 0.009(2) 0.013(2)
C22 0.029(3) 0.027(2) 0.028(2) 0.014(2) 0.009(2) 0.007(2)
C23 0.026(3) 0.023(2) 0.027(2) 0.013(2) 0.011(2) 0.008(2)
O2 0.0223(17) 0.0230(16) 0.0326(18) 0.0193(15) 0.0062(14) 0.0055(14)
C24 0.034(3) 0.041(3) 0.047(3) 0.028(3) 0.001(3) 0.011(3)
N3 0.027(2) 0.0198(19) 0.027(2) 0.0120(17) 0.0137(17) 0.0098(17)
C25 0.024(3) 0.023(2) 0.025(2) 0.011(2) 0.008(2) 0.005(2)
C26 0.037(3) 0.028(3) 0.030(3) 0.014(2) 0.009(2) 0.007(2)
C27 0.036(3) 0.025(3) 0.031(3) 0.010(2) 0.003(2) 0.000(2)
C28 0.034(3) 0.024(2) 0.041(3) 0.017(2) 0.016(2) 0.009(2)
C29 0.024(3) 0.020(2) 0.030(2) 0.013(2) 0.013(2) 0.006(2)
N4 0.023(2) 0.0181(19) 0.029(2) 0.0127(17) 0.0120(17) 0.0062(16)
C30 0.024(3) 0.023(2) 0.034(3) 0.018(2) 0.016(2) 0.009(2)
C31 0.031(3) 0.019(2) 0.036(3) 0.013(2) 0.015(2) 0.007(2)
C32 0.038(3) 0.022(2) 0.048(3) 0.022(2) 0.023(3) 0.015(2)
C33 0.032(3) 0.031(3) 0.041(3) 0.025(2) 0.015(2) 0.015(2)
C34 0.030(3) 0.026(2) 0.030(2) 0.018(2) 0.019(2) 0.012(2)
C35 0.022(2) 0.026(2) 0.030(2) 0.016(2) 0.014(2) 0.011(2)
C36 0.023(3) 0.030(3) 0.027(2) 0.016(2) 0.010(2) 0.013(2)
C37 0.036(3) 0.032(3) 0.035(3) 0.019(2) 0.016(2) 0.018(2)
C38 0.042(3) 0.039(3) 0.031(3) 0.018(3) 0.016(2) 0.022(3)
C39 0.030(3) 0.034(3) 0.026(2) 0.012(2) 0.006(2) 0.012(2)
C40 0.030(3) 0.027(3) 0.033(3) 0.015(2) 0.013(2) 0.009(2)
O3 0.0273(18) 0.0229(16) 0.0257(17) 0.0149(15) 0.0070(14) 0.0059(14)
C41 0.052(4) 0.046(3) 0.039(3) 0.021(3) 0.008(3) 0.021(3)
O4 0.0287(19) 0.0290(18) 0.040(2) 0.0185(17) 0.0169(16) 0.0159(16)
O5 0.041(2) 0.0263(18) 0.040(2) 0.0166(17) 0.0146(17) 0.0155(17)
C42 0.028(3) 0.018(2) 0.042(3) 0.018(2) 0.015(2) 0.007(2)
C43 0.058(4) 0.059(4) 0.062(4) 0.043(4) 0.038(3) 0.036(3)
Cl1 0.162(3) 0.160(3) 0.0691(16) -0.0197(18) -0.0187(18) 0.113(3)
Cl2 0.0689(13) 0.0689(12) 0.0681(12) 0.0233(10) 0.0277(10) 0.0145(10)
Cl3 0.0553(19) 0.348(8) 0.176(4) 0.125(5) 0.014(2) -0.003(3)
C44 0.086(7) 0.126(9) 0.055(5) 0.032(6) 0.016(5) 0.032(7)
Cl4 0.0810(16) 0.0790(14) 0.0878(15) 0.0331(13) 0.0291(12) 0.0314(12)
Cl5 0.131(2) 0.0796(16) 0.0739(15) 0.0251(13) 0.0131(15) 0.0321(16)
Cl6 0.250(5) 0.0884(18) 0.100(2) 0.0599(17) 0.091(3) 0.071(2)
C45 0.096(7) 0.080(6) 0.068(5) 0.038(5) 0.034(5) 0.038(5)
O6 0.061(3) 0.028(2) 0.036(2) 0.0071(18) 0.021(2) 0.005(2)
C46 0.071(6) 0.078(6) 0.070(5) 0.003(5) 0.031(5) -0.014(5)
O7 0.171(15) 0.097(9) 0.067(7) 0.050(7) 0.046(9) 0.063(10)
O8 0.139(17) 0.149(17) 0.19(2) 0.059(16) 0.084(16) -0.018(14)
C47 0.15(2) 0.144(19) 0.069(12) 0.073(14) 0.011(12) 0.018(15)

loop_
_atom_type_symbol
_atom_type_description
_atom_type_scat_dispersion_real
_atom_type_scat_dispersion_imag
_atom_type_scat_source
C C 0.0033 0.0016 'International Tables Vol C Tables 4.2.6.8 and 6.1.1.4'
H H 0.0000 0.0000 'International Tables Vol C Tables 4.2.6.8 and 6.1.1.4'
N N 0.0061 0.0033 'International Tables Vol C Tables 4.2.6.8 and 6.1.1.4'
O O 0.0106 0.0060 'International Tables Vol C Tables 4.2.6.8 and 6.1.1.4'
Zn Zn 0.2839 1.4301 'International Tables Vol C Tables 4.2.6.8 and 6.1.1.4'
Cl Cl 0.1484 0.1585 'International Tables Vol C Tables 4.2.6.8 and 6.1.1.4'

loop_
_geom_angle_atom_site_label_1
_geom_angle_atom_site_label_2
_geom_angle_atom_site_label_3
_geom_angle
O2 Zn1 O1 104.24(14)
O2 Zn1 N1 165.93(14)
O1 Zn1 N1 87.95(14)
O2 Zn1 O3 80.80(13)
O1 Zn1 O3 100.25(13)
N1 Zn1 O3 104.23(14)
O2 Zn1 N2 86.05(14)
O1 Zn1 N2 138.31(13)
N1 Zn1 N2 80.12(15)
O3 Zn1 N2 121.37(14)
O2 Zn1 Zn2 41.98(9)
O1 Zn1 Zn2 100.91(9)
N1 Zn1 Zn2 143.35(11)
O3 Zn1 Zn2 39.37(9)
N2 Zn1 Zn2 112.43(10)
O4 Zn2 O3 108.13(14)
O4 Zn2 N4 130.28(14)
O3 Zn2 N4 89.01(14)
O4 Zn2 O2 105.22(13)
O3 Zn2 O2 79.45(13)
N4 Zn2 O2 123.96(14)
O4 Zn2 N3 105.76(15)
O3 Zn2 N3 143.37(14)
N4 Zn2 N3 79.46(15)
O2 Zn2 N3 78.65(13)
O4 Zn2 Zn1 116.91(10)
O3 Zn2 Zn1 40.87(9)
N4 Zn2 Zn1 106.56(11)
O2 Zn2 Zn1 39.12(9)
N3 Zn2 Zn1 109.72(11)
O1 C1 C2 124.0(4)
O1 C1 C6 118.6(4)
C2 C1 C6 117.4(4)
C1 C2 C3 119.4(4)
C1 C2 C8 122.6(4)
C3 C2 C8 118.0(4)
C4 C3 C2 122.6(5)
C4 C3 H1 118.7
C2 C3 H1 118.7
C5 C4 C3 117.7(5)
C5 C4 C7 121.3(5)
C3 C4 C7 121.0(5)
C4 C5 C6 121.5(5)
C4 C5 H2 119.2
C6 C5 H2 119.2
C5 C6 C1 121.0(5)
C5 C6 H3 119.5
C1 C6 H3 119.5
C1 O1 Zn1 112.7(3)
C4 C7 H4 109.5
C4 C7 H5 109.5
H4 C7 H5 109.5
C4 C7 H6 109.5
H4 C7 H6 109.5
H5 C7 H6 109.5
C8 N1 C12 121.6(4)
C8 N1 Zn1 122.4(3)
C12 N1 Zn1 116.0(3)
N1 C8 C9 119.4(4)
N1 C8 C2 118.8(4)
C9 C8 C2 121.8(4)
C10 C9 C8 119.5(4)
C10 C9 H7 120.3
C8 C9 H7 120.3
C9 C10 C11 119.9(5)
C9 C10 H8 120.1
C11 C10 H8 120.1
C12 C11 C10 118.6(4)
C12 C11 H9 120.7
C10 C11 H9 120.7
N1 C12 C11 121.1(4)
N1 C12 C13 114.9(4)
C11 C12 C13 124.0(4)
C13 N2 C17 120.0(4)
C13 N2 Zn1 111.4(3)
C17 N2 Zn1 128.1(3)
N2 C13 C14 122.3(4)
N2 C13 C12 117.0(4)
C14 C13 C12 120.7(4)
C15 C14 C13 118.2(5)
C15 C14 H10 120.9
C13 C14 H10 120.9
C16 C15 C14 119.9(4)
C16 C15 H11 120.0
C14 C15 H11 120.0
C15 C16 C17 120.7(5)
C15 C16 H12 119.7
C17 C16 H12 119.7
N2 C17 C16 118.9(4)
N2 C17 C19 121.5(4)
C16 C17 C19 119.5(4)
O2 C18 C23 119.3(4)
O2 C18 C19 122.1(4)
C23 C18 C19 118.6(4)
C20 C19 C18 118.1(4)
C20 C19 C17 117.7(4)
C18 C19 C17 124.2(4)
C21 C20 C19 123.4(4)
C21 C20 H13 118.3
C19 C20 H13 118.3
C20 C21 C22 118.0(4)
C20 C21 C24 121.1(4)
C22 C21 C24 120.9(5)
C23 C22 C21 121.6(5)
C23 C22 H14 119.2
C21 C22 H14 119.2
C22 C23 C18 120.3(4)
C22 C23 C25 118.1(4)
C18 C23 C25 121.5(4)
C18 O2 Zn1 135.6(3)
C18 O2 Zn2 116.6(3)
Zn1 O2 Zn2 98.90(13)
C21 C24 H15 109.5
C21 C24 H16 109.5
H15 C24 H16 109.5
C21 C24 H17 109.5
H15 C24 H17 109.5
H16 C24 H17 109.5
C25 N3 C29 120.2(4)
C25 N3 Zn2 125.6(3)
C29 N3 Zn2 114.2(3)
N3 C25 C26 119.3(4)
N3 C25 C23 118.7(4)
C26 C25 C23 121.9(4)
C27 C26 C25 120.5(5)
C27 C26 H18 119.7
C25 C26 H18 119.7
C26 C27 C28 119.5(5)
C26 C27 H19 120.3
C28 C27 H19 120.3
C29 C28 C27 118.0(5)
C29 C28 H20 121.0
C27 C28 H20 121.0
N3 C29 C28 122.0(4)
N3 C29 C30 114.1(4)
C28 C29 C30 123.6(4)
C30 N4 C34 120.6(4)
C30 N4 Zn2 114.6(3)
C34 N4 Zn2 124.5(3)
N4 C30 C31 122.2(4)
N4 C30 C29 116.2(4)
C31 C30 C29 121.3(4)
C30 C31 C32 118.7(5)
C30 C31 H21 120.6
C32 C31 H21 120.6
C33 C32 C31 119.0(4)
C33 C32 H22 120.5
C31 C32 H22 120.5
C32 C33 C34 120.5(5)
C32 C33 H23 119.7
C34 C33 H23 119.7
N4 C34 C33 118.9(5)
N4 C34 C36 120.4(4)
C33 C34 C36 120.7(4)
O3 C35 C40 118.8(4)
O3 C35 C36 122.6(4)
C40 C35 C36 118.6(4)
C37 C36 C35 117.4(5)
C37 C36 C34 117.8(4)
C35 C36 C34 124.6(4)
C38 C37 C36 123.2(5)
C38 C37 H24 118.4
C36 C37 H24 118.4
C37 C38 C39 118.1(5)
C37 C38 C41 121.1(5)
C39 C38 C41 120.9(5)
C40 C39 C38 120.4(5)
C40 C39 H25 119.8
C38 C39 H25 119.8
C39 C40 C35 122.3(5)
C39 C40 H26 118.9
C35 C40 H26 118.9
C35 O3 Zn2 121.5(3)
C35 O3 Zn1 134.4(3)
Zn2 O3 Zn1 99.76(14)
C38 C41 H27 109.5
C38 C41 H28 109.5
H27 C41 H28 109.5
C38 C41 H29 109.5
H27 C41 H29 109.5
H28 C41 H29 109.5
C42 O4 Zn2 113.2(3)
O5 C42 O4 123.1(5)
O5 C42 C43 120.7(5)
O4 C42 C43 116.2(4)
C42 C43 H30 109.5
C42 C43 H31 109.5
H30 C43 H31 109.5
C42 C43 H32 109.5
H30 C43 H32 109.5
H31 C43 H32 109.5
Cl2 C44 Cl3 109.4(6)
Cl2 C44 Cl1 109.0(5)
Cl3 C44 Cl1 110.0(7)
Cl2 C44 H33 109.5
Cl3 C44 H33 109.5
Cl1 C44 H33 109.5
Cl6 C45 Cl5 111.8(5)
Cl6 C45 Cl4 112.8(6)
Cl5 C45 Cl4 110.6(5)
Cl6 C45 H34 107.1
Cl5 C45 H34 107.1
Cl4 C45 H34 107.1
C46 O6 H35 109.5
O6 C46 H36 109.5
O6 C46 H37 109.5
H36 C46 H37 109.5
O6 C46 H38 109.5
H36 C46 H38 109.5
H37 C46 H38 109.5

loop_
_geom_bond_atom_site_label_1
_geom_bond_atom_site_label_2
_geom_bond_distance
Zn1 O2 1.965(3)
Zn1 O1 1.987(3)
Zn1 N1 2.040(4)
Zn1 O3 2.042(3)
Zn1 N2 2.131(4)
Zn1 Zn2 3.0763(7)
Zn2 O4 1.962(3)
Zn2 O3 1.980(3)
Zn2 N4 2.066(4)
Zn2 O2 2.083(3)
Zn2 N3 2.089(4)
C1 O1 1.342(6)
C1 C2 1.402(7)
C1 C6 1.413(6)
C2 C3 1.404(7)
C2 C8 1.483(6)
C3 C4 1.380(7)
C3 H1 0.9500
C4 C5 1.374(8)
C4 C7 1.523(7)
C5 C6 1.392(7)
C5 H2 0.9500
C6 H3 0.9500
C7 H4 0.9800
C7 H5 0.9800
C7 H6 0.9800
N1 C8 1.345(6)
N1 C12 1.350(6)
C8 C9 1.397(7)
C9 C10 1.384(7)
C9 H7 0.9500
C10 C11 1.391(7)
C10 H8 0.9500
C11 C12 1.373(7)
C11 H9 0.9500
C12 C13 1.498(7)
N2 C13 1.355(6)
N2 C17 1.360(6)
C13 C14 1.390(6)
C14 C15 1.380(7)
C14 H10 0.9500
C15 C16 1.370(7)
C15 H11 0.9500
C16 C17 1.410(6)
C16 H12 0.9500
C17 C19 1.501(7)
C18 O2 1.318(5)
C18 C23 1.417(7)
C18 C19 1.424(6)
C19 C20 1.406(7)
C20 C21 1.371(7)
C20 H13 0.9500
C21 C22 1.396(7)
C21 C24 1.527(7)
C22 C23 1.388(7)
C22 H14 0.9500
C23 C25 1.503(6)
C24 H15 0.9800
C24 H16 0.9800
C24 H17 0.9800
N3 C25 1.351(6)
N3 C29 1.355(6)
C25 C26 1.387(7)
C26 C27 1.372(7)
C26 H18 0.9500
C27 C28 1.395(7)
C27 H19 0.9500
C28 C29 1.369(7)
C28 H20 0.9500
C29 C30 1.503(7)
N4 C30 1.345(6)
N4 C34 1.354(6)
C30 C31 1.378(7)
C31 C32 1.389(7)
C31 H21 0.9500
C32 C33 1.380(8)
C32 H22 0.9500
C33 C34 1.409(7)
C33 H23 0.9500
C34 C36 1.472(7)
C35 O3 1.345(6)
C35 C40 1.389(7)
C35 C36 1.421(6)
C36 C37 1.419(7)
C37 C38 1.373(8)
C37 H24 0.9500
C38 C39 1.397(7)
C38 C41 1.515(7)
C39 C40 1.379(7)
C39 H25 0.9500
C40 H26 0.9500
C41 H27 0.9800
C41 H28 0.9800
C41 H29 0.9800
O4 C42 1.272(6)
O5 C42 1.241(6)
C42 C43 1.498(8)
C43 H30 0.9800
C43 H31 0.9800
C43 H32 0.9800
Cl1 C44 1.788(12)
Cl2 C44 1.731(10)
Cl3 C44 1.743(12)
C44 H33 1.0000
Cl4 C45 1.775(10)
Cl5 C45 1.753(10)
Cl6 C45 1.740(9)
C45 H34 1.0000
O6 C46 1.354(9)
O6 H35 0.8400
C46 H36 0.9800
C46 H37 0.9800
C46 H38 0.9800
O7 C47 1.45(3)
O7 H39 0.8400
C47 H40 0.9800
C47 H41 0.9800
C47 H42 0.9800

loop_
_geom_torsion_atom_site_label_1
_geom_torsion_atom_site_label_2
_geom_torsion_atom_site_label_3
_geom_torsion_atom_site_label_4
_geom_torsion
O2 Zn1 Zn2 O4 -80.93(18)
O1 Zn1 Zn2 O4 179.84(15)
N1 Zn1 Zn2 O4 78.4(2)
O3 Zn1 Zn2 O4 86.94(19)
N2 Zn1 Zn2 O4 -25.69(16)
O2 Zn1 Zn2 O3 -167.9(2)
O1 Zn1 Zn2 O3 92.90(17)
N1 Zn1 Zn2 O3 -8.5(2)
N2 Zn1 Zn2 O3 -112.63(18)
O2 Zn1 Zn2 N4 123.92(18)
O1 Zn1 Zn2 N4 24.69(15)
N1 Zn1 Zn2 N4 -76.7(2)
O3 Zn1 Zn2 N4 -68.21(18)
N2 Zn1 Zn2 N4 179.16(15)
O1 Zn1 Zn2 O2 -99.23(17)
N1 Zn1 Zn2 O2 159.3(2)
O3 Zn1 Zn2 O2 167.9(2)
N2 Zn1 Zn2 O2 55.24(18)
O2 Zn1 Zn2 N3 39.44(18)
O1 Zn1 Zn2 N3 -59.79(15)
N1 Zn1 Zn2 N3 -161.2(2)
O3 Zn1 Zn2 N3 -152.69(18)
N2 Zn1 Zn2 N3 94.68(16)
O1 C1 C2 C3 174.2(4)
C6 C1 C2 C3 -6.3(7)
O1 C1 C2 C8 -4.8(7)
C6 C1 C2 C8 174.7(4)
C1 C2 C3 C4 2.7(7)
C8 C2 C3 C4 -178.2(5)
C2 C3 C4 C5 2.4(8)
C2 C3 C4 C7 -177.3(5)
C3 C4 C5 C6 -3.6(8)
C7 C4 C5 C6 176.1(5)
C4 C5 C6 C1 -0.2(8)
O1 C1 C6 C5 -175.3(5)
C2 C1 C6 C5 5.2(7)
C2 C1 O1 Zn1 -45.9(5)
C6 C1 O1 Zn1 134.6(4)
O2 Zn1 O1 C1 -131.5(3)
N1 Zn1 O1 C1 55.6(3)
O3 Zn1 O1 C1 -48.5(3)
N2 Zn1 O1 C1 128.3(3)
Zn2 Zn1 O1 C1 -88.5(3)
O2 Zn1 N1 C8 175.0(5)
O1 Zn1 N1 C8 -34.5(3)
O3 Zn1 N1 C8 65.6(4)
N2 Zn1 N1 C8 -174.4(4)
Zn2 Zn1 N1 C8 71.1(4)
O2 Zn1 N1 C12 -8.0(8)
O1 Zn1 N1 C12 142.5(3)
O3 Zn1 N1 C12 -117.4(3)
N2 Zn1 N1 C12 2.6(3)
Zn2 Zn1 N1 C12 -111.8(3)
C12 N1 C8 C9 1.1(6)
Zn1 N1 C8 C9 178.0(3)
C12 N1 C8 C2 -178.2(4)
Zn1 N1 C8 C2 -1.4(6)
C1 C2 C8 N1 31.6(6)
C3 C2 C8 N1 -147.5(4)
C1 C2 C8 C9 -147.7(5)
C3 C2 C8 C9 33.2(6)
N1 C8 C9 C10 0.0(7)
C2 C8 C9 C10 179.3(4)
C8 C9 C10 C11 -0.9(7)
C9 C10 C11 C12 0.8(7)
C8 N1 C12 C11 -1.2(7)
Zn1 N1 C12 C11 -178.3(3)
C8 N1 C12 C13 178.2(4)
Zn1 N1 C12 C13 1.1(5)
C10 C11 C12 N1 0.3(7)
C10 C11 C12 C13 -179.1(4)
O2 Zn1 N2 C13 171.2(3)
O1 Zn1 N2 C13 -81.7(4)
N1 Zn1 N2 C13 -6.2(3)
O3 Zn1 N2 C13 94.5(3)
Zn2 Zn1 N2 C13 137.8(3)
O2 Zn1 N2 C17 -0.3(4)
O1 Zn1 N2 C17 106.7(4)
N1 Zn1 N2 C17 -177.8(4)
O3 Zn1 N2 C17 -77.1(4)
Zn2 Zn1 N2 C17 -33.8(4)
C17 N2 C13 C14 1.3(7)
Zn1 N2 C13 C14 -171.1(4)
C17 N2 C13 C12 -178.9(4)
Zn1 N2 C13 C12 8.7(5)
N1 C12 C13 N2 -6.9(6)
C11 C12 C13 N2 172.5(4)
N1 C12 C13 C14 172.9(4)
C11 C12 C13 C14 -7.7(7)
N2 C13 C14 C15 0.2(7)
C12 C13 C14 C15 -179.6(4)
C13 C14 C15 C16 -0.7(7)
C14 C15 C16 C17 -0.2(7)
C13 N2 C17 C16 -2.2(6)
Zn1 N2 C17 C16 168.7(3)
C13 N2 C17 C19 177.8(4)
Zn1 N2 C17 C19 -11.3(6)
C15 C16 C17 N2 1.7(7)
C15 C16 C17 C19 -178.3(4)
O2 C18 C19 C20 179.1(4)
C23 C18 C19 C20 -0.1(7)
O2 C18 C19 C17 -3.7(7)
C23 C18 C19 C17 177.1(4)
N2 C17 C19 C20 -167.6(4)
C16 C17 C19 C20 12.4(6)
N2 C17 C19 C18 15.2(7)
C16 C17 C19 C18 -164.8(4)
C18 C19 C20 C21 -0.5(7)
C17 C19 C20 C21 -177.9(5)
C19 C20 C21 C22 0.4(8)
C19 C20 C21 C24 178.8(5)
C20 C21 C22 C23 0.5(7)
C24 C21 C22 C23 -177.9(5)
C21 C22 C23 C18 -1.1(7)
C21 C22 C23 C25 -177.8(4)
O2 C18 C23 C22 -178.3(4)
C19 C18 C23 C22 0.9(7)
O2 C18 C23 C25 -1.8(7)
C19 C18 C23 C25 177.4(4)
C23 C18 O2 Zn1 166.0(3)
C19 C18 O2 Zn1 -13.1(7)
C23 C18 O2 Zn2 -54.6(5)
C19 C18 O2 Zn2 126.2(4)
O1 Zn1 O2 C18 -125.6(4)
N1 Zn1 O2 C18 23.9(8)
O3 Zn1 O2 C18 136.1(4)
N2 Zn1 O2 C18 13.4(4)
Zn2 Zn1 O2 C18 143.9(5)
O1 Zn1 O2 Zn2 90.56(15)
N1 Zn1 O2 Zn2 -119.9(5)
O3 Zn1 O2 Zn2 -7.76(13)
N2 Zn1 O2 Zn2 -130.43(15)
O4 Zn2 O2 C18 -38.4(3)
O3 Zn2 O2 C18 -144.5(3)
N4 Zn2 O2 C18 134.0(3)
N3 Zn2 O2 C18 65.1(3)
Zn1 Zn2 O2 C18 -152.5(4)
O4 Zn2 O2 Zn1 114.14(15)
O3 Zn2 O2 Zn1 8.04(13)
N4 Zn2 O2 Zn1 -73.53(19)
N3 Zn2 O2 Zn1 -142.41(16)
O4 Zn2 N3 C25 60.7(4)
O3 Zn2 N3 C25 -96.5(4)
N4 Zn2 N3 C25 -170.2(4)
O2 Zn2 N3 C25 -42.1(4)
Zn1 Zn2 N3 C25 -66.2(4)
O4 Zn2 N3 C29 -118.5(3)
O3 Zn2 N3 C29 84.4(4)
N4 Zn2 N3 C29 10.6(3)
O2 Zn2 N3 C29 138.7(3)
Zn1 Zn2 N3 C29 114.6(3)
C29 N3 C25 C26 3.8(7)
Zn2 N3 C25 C26 -175.3(4)
C29 N3 C25 C23 -172.5(4)
Zn2 N3 C25 C23 8.4(6)
C22 C23 C25 N3 -156.7(4)
C18 C23 C25 N3 26.7(7)
C22 C23 C25 C26 27.0(7)
C18 C23 C25 C26 -149.6(5)
N3 C25 C26 C27 1.5(8)
C23 C25 C26 C27 177.7(5)
C25 C26 C27 C28 -4.2(8)
C26 C27 C28 C29 1.6(8)
C25 N3 C29 C28 -6.6(7)
Zn2 N3 C29 C28 172.6(4)
C25 N3 C29 C30 168.1(4)
Zn2 N3 C29 C30 -12.7(5)
C27 C28 C29 N3 3.8(7)
C27 C28 C29 C30 -170.4(5)
O4 Zn2 N4 C30 95.4(3)
O3 Zn2 N4 C30 -151.5(3)
O2 Zn2 N4 C30 -74.9(3)
N3 Zn2 N4 C30 -6.4(3)
Zn1 Zn2 N4 C30 -114.1(3)
O4 Zn2 N4 C34 -90.7(4)
O3 Zn2 N4 C34 22.5(4)
O2 Zn2 N4 C34 99.0(4)
N3 Zn2 N4 C34 167.5(4)
Zn1 Zn2 N4 C34 59.9(4)
C34 N4 C30 C31 1.3(7)
Zn2 N4 C30 C31 175.5(4)
C34 N4 C30 C29 -172.5(4)
Zn2 N4 C30 C29 1.7(5)
N3 C29 C30 N4 7.4(6)
C28 C29 C30 N4 -178.0(4)
N3 C29 C30 C31 -166.5(4)
C28 C29 C30 C31 8.2(7)
N4 C30 C31 C32 -1.7(7)
C29 C30 C31 C32 171.8(4)
C30 C31 C32 C33 0.2(7)
C31 C32 C33 C34 1.6(7)
C30 N4 C34 C33 0.6(6)
Zn2 N4 C34 C33 -173.1(3)
C30 N4 C34 C36 178.9(4)
Zn2 N4 C34 C36 5.3(6)
C32 C33 C34 N4 -2.0(7)
C32 C33 C34 C36 179.6(4)
O3 C35 C36 C37 -178.0(4)
C40 C35 C36 C37 2.0(7)
O3 C35 C36 C34 5.7(7)
C40 C35 C36 C34 -174.3(4)
N4 C34 C36 C37 156.3(4)
C33 C34 C36 C37 -25.3(7)
N4 C34 C36 C35 -27.3(7)
C33 C34 C36 C35 151.0(5)
C35 C36 C37 C38 -1.9(8)
C34 C36 C37 C38 174.7(5)
C36 C37 C38 C39 0.5(8)
C36 C37 C38 C41 -179.4(5)
C37 C38 C39 C40 0.9(8)
C41 C38 C39 C40 -179.2(5)
C38 C39 C40 C35 -0.7(8)
O3 C35 C40 C39 179.2(5)
C36 C35 C40 C39 -0.8(7)
C40 C35 O3 Zn2 -144.3(4)
C36 C35 O3 Zn2 35.7(6)
C40 C35 O3 Zn1 64.4(6)
C36 C35 O3 Zn1 -115.6(5)
O4 Zn2 O3 C35 89.9(3)
N4 Zn2 O3 C35 -42.5(3)
O2 Zn2 O3 C35 -167.4(4)
N3 Zn2 O3 C35 -113.3(4)
Zn1 Zn2 O3 C35 -159.6(4)
O4 Zn2 O3 Zn1 -110.46(15)
N4 Zn2 O3 Zn1 117.11(15)
O2 Zn2 O3 Zn1 -7.75(13)
N3 Zn2 O3 Zn1 46.4(3)
O2 Zn1 O3 C35 163.6(4)
O1 Zn1 O3 C35 60.7(4)
N1 Zn1 O3 C35 -29.8(4)
N2 Zn1 O3 C35 -116.8(4)
Zn2 Zn1 O3 C35 155.5(5)
O2 Zn1 O3 Zn2 8.19(13)
O1 Zn1 O3 Zn2 -94.76(15)
N1 Zn1 O3 Zn2 174.76(13)
N2 Zn1 O3 Zn2 87.79(18)
O3 Zn2 O4 C42 -66.9(3)
N4 Zn2 O4 C42 37.8(4)
O2 Zn2 O4 C42 -150.6(3)
N3 Zn2 O4 C42 127.2(3)
Zn1 Zn2 O4 C42 -110.4(3)
Zn2 O4 C42 O5 -7.8(6)
Zn2 O4 C42 C43 173.5(4)
